data_1572418
loop_
_publ_author_name
'Hassan, Nahid'
'Nagaraja, Suneetha'
'Saha, Sauvik'
'Tarafder, Kartick'
'Ballav, Nirmalya'

_publ_section_title
;
 Ultralow thermal conductivity and thermally-deactivated electrical
 transport in a 1D silver array with alternating &#x3b4;-bonds.
;
_journal_issue 38
_journal_name_full 'Chemical science'
_journal_page_first 15907
_journal_page_last 15912
_journal_paper_doi 10.1039/d4sc04165h
_journal_volume 15
_journal_year 2024
_chemical_formula_moiety '2(Ag0.50 Br), C4 H12 N'
_chemical_formula_sum 'C4 H12 Ag Br2 N'
_chemical_formula_weight 341.84
_space_group_crystal_system orthorhombic
_space_group_IT_number 71
_space_group_name_Hall '-I 2 2'
_space_group_name_H-M_alt 'I m m m'
_atom_sites_solution_hydrogens geom
_audit_creation_method SHELXL-2014/7
_audit_update_record
;
2024-05-01 deposited with the CCDC.	2024-08-28 downloaded from the CCDC.
;
_cell_angle_alpha 90
_cell_angle_beta 90
_cell_angle_gamma 90
_cell_formula_units_Z 4
_cell_length_a 6.797(3)
_cell_length_b 9.193(5)
_cell_length_c 15.120(7)
_cell_measurement_reflns_used 3921
_cell_measurement_temperature 340(2)
_cell_measurement_theta_max 25.01
_cell_measurement_theta_min 2.59
_cell_volume 944.8(8)
_computing_structure_refinement 'SHELXL-2014/7 (Sheldrick, 2014)'
_diffrn_ambient_temperature 340(2)
_diffrn_measured_fraction_theta_full 0.992
_diffrn_measured_fraction_theta_max 0.992
_diffrn_measurement_device_type 'Bruker APEX-II CCD'
_diffrn_measurement_method '\f and \w scans'
_diffrn_radiation_type MoK\a
_diffrn_radiation_wavelength 0.71073
_diffrn_reflns_av_R_equivalents 0.0974
_diffrn_reflns_av_unetI/netI 0.0467
_diffrn_reflns_Laue_measured_fraction_full 0.992
_diffrn_reflns_Laue_measured_fraction_max 0.992
_diffrn_reflns_limit_h_max 8
_diffrn_reflns_limit_h_min -7
_diffrn_reflns_limit_k_max 10
_diffrn_reflns_limit_k_min -10
_diffrn_reflns_limit_l_max 17
_diffrn_reflns_limit_l_min -17
_diffrn_reflns_number 5184
_diffrn_reflns_point_group_measured_fraction_full 0.992
_diffrn_reflns_point_group_measured_fraction_max 0.992
_diffrn_reflns_theta_full 25.006
_diffrn_reflns_theta_max 25.006
_diffrn_reflns_theta_min 2.593
_exptl_absorpt_coefficient_mu 10.514
_exptl_absorpt_correction_T_max 0.0971
_exptl_absorpt_correction_T_min 0.0213
_exptl_absorpt_correction_type multi-scan
_exptl_crystal_colour Colourless
_exptl_crystal_density_diffrn 2.403
_exptl_crystal_description Needle
_exptl_crystal_F_000 640
_exptl_crystal_size_max 0.498
_exptl_crystal_size_mid 0.098
_exptl_crystal_size_min 0.078
_refine_diff_density_max 1.663
_refine_diff_density_min -2.205
_refine_diff_density_rms 0.387
_refine_ls_extinction_method none
_refine_ls_goodness_of_fit_ref 1.147
_refine_ls_hydrogen_treatment constr
_refine_ls_matrix_type full
_refine_ls_number_parameters 31
_refine_ls_number_reflns 500
_refine_ls_number_restraints 0
_refine_ls_restrained_S_all 1.147
_refine_ls_R_factor_all 0.1083
_refine_ls_R_factor_gt 0.0893
_refine_ls_shift/su_max 0.000
_refine_ls_shift/su_mean 0.000
_refine_ls_structure_factor_coef Fsqd
_refine_ls_weighting_details 'w=1/[\s^2^(Fo^2^)+(0.1697P)^2^+8.8057P] where P=(Fo^2^+2Fc^2^)/3'
_refine_ls_weighting_scheme calc
_refine_ls_wR_factor_gt 0.2333
_refine_ls_wR_factor_ref 0.2576
_reflns_Friedel_coverage 0.000
_reflns_number_gt 402
_reflns_number_total 500
_reflns_threshold_expression 'I > 2\s(I)'
_cod_data_source_file d4sc04165h2.cif
_cod_data_source_block (TMA)AgBr2_340K
_cod_depositor_comments 'Adding full bibliography for 1572417--1572419.cif.'
_cod_database_code 1572418
_shelx_shelxl_version_number 2014/7
_shelx_space_group_comment
;
The symmetry employed for this shelxl refinement is uniquely defined
by the following loop, which should always be used as a source of
symmetry information in preference to the above space-group names.
They are only intended as comments.
;
_shelx_estimated_absorpt_t_min 0.077
_shelx_estimated_absorpt_t_max 0.494

loop_
_space_group_symop_operation_xyz
'x, y, z'
'-x, -y, z'
'-x, y, -z'
'x, -y, -z'
'x+1/2, y+1/2, z+1/2'
'-x+1/2, -y+1/2, z+1/2'
'-x+1/2, y+1/2, -z+1/2'
'x+1/2, -y+1/2, -z+1/2'
'-x, -y, -z'
'x, y, -z'
'x, -y, z'
'-x, y, z'
'-x+1/2, -y+1/2, -z+1/2'
'x+1/2, y+1/2, -z+1/2'
'x+1/2, -y+1/2, z+1/2'
'-x+1/2, y+1/2, z+1/2'

loop_
_atom_site_label
_atom_site_type_symbol
_atom_site_fract_x
_atom_site_fract_y
_atom_site_fract_z
_atom_site_U_iso_or_equiv
_atom_site_adp_type
_atom_site_occupancy
_atom_site_site_symmetry_order
_atom_site_calc_flag
_atom_site_refinement_flags_posn
_atom_site_refinement_flags_adp
_atom_site_refinement_flags_occupancy
_atom_site_disorder_assembly
_atom_site_disorder_group
Ag1 Ag 0.7365(3) 0.5000 0.5000 0.0634(10) Uani 1 4 d S T P . .
Br1 Br 0.5000 0.2627(3) 0.5000 0.0604(10) Uani 1 4 d S T P . .
C1 C 0.5000 0.375(3) 0.746(2) 0.090(7) Uani 1 2 d S T P . .
H1A H 0.4595 0.2887 0.7767 0.135 Uiso 0.5 1 calc R U P A -1
H1B H 0.6301 0.3614 0.7228 0.135 Uiso 0.5 1 calc R U P A -1
H1C H 0.4104 0.3943 0.6984 0.135 Uiso 0.5 1 calc R U P A -1
N1 N 0.5000 0.5000 0.8083(15) 0.049(5) Uani 1 4 d S T P . .
Br2 Br 1.0000 0.5000 0.63620(16) 0.0586(11) Uani 1 4 d S T P . .
C2 C 0.673(4) 0.5000 0.862(2) 0.105(10) Uani 1 2 d S T P . .
H2A H 0.7321 0.4051 0.8611 0.158 Uiso 0.5 1 calc R U P B -1
H2B H 0.6382 0.5246 0.9219 0.158 Uiso 0.5 1 calc R U P B -1
H2C H 0.7649 0.5703 0.8398 0.158 Uiso 0.5 1 calc R U P B -1

loop_
_atom_site_aniso_label
_atom_site_aniso_U_11
_atom_site_aniso_U_22
_atom_site_aniso_U_33
_atom_site_aniso_U_23
_atom_site_aniso_U_13
_atom_site_aniso_U_12
Ag1 0.0480(14) 0.0838(19) 0.0583(14) 0.000 0.000 0.000
Br1 0.0529(18) 0.0530(18) 0.0752(19) 0.000 0.000 0.000
C1 0.075(16) 0.086(16) 0.11(2) -0.012(16) 0.000 0.000
N1 0.043(11) 0.037(11) 0.066(13) 0.000 0.000 0.000
Br2 0.0374(15) 0.096(2) 0.0420(15) 0.000 0.000 0.000
C2 0.081(19) 0.14(3) 0.097(19) 0.000 -0.043(16) 0.000

loop_
_atom_type_symbol
_atom_type_description
_atom_type_scat_dispersion_real
_atom_type_scat_dispersion_imag
_atom_type_scat_source
C C 0.0033 0.0016 'International Tables Vol C Tables 4.2.6.8 and 6.1.1.4'
H H 0.0000 0.0000 'International Tables Vol C Tables 4.2.6.8 and 6.1.1.4'
Ag Ag -0.8971 1.1015 'International Tables Vol C Tables 4.2.6.8 and 6.1.1.4'
Br Br -0.2901 2.4595 'International Tables Vol C Tables 4.2.6.8 and 6.1.1.4'
N N 0.0061 0.0033 'International Tables Vol C Tables 4.2.6.8 and 6.1.1.4'

loop_
_geom_angle_atom_site_label_1
_geom_angle_atom_site_label_2
_geom_angle_atom_site_label_3
_geom_angle
_geom_angle_site_symmetry_1
_geom_angle_site_symmetry_3
_geom_angle_publ_flag
Br1 Ag1 Br1 107.23(11) . 9_666 ?
Br1 Ag1 Br2 112.91(3) . . ?
Br1 Ag1 Br2 112.91(3) 9_666 . ?
Br1 Ag1 Br2 112.91(3) . 9_766 ?
Br1 Ag1 Br2 112.91(3) 9_666 9_766 ?
Br2 Ag1 Br2 97.97(10) . 9_766 ?
Br1 Ag1 Ag1 53.62(5) . 9_666 ?
Br1 Ag1 Ag1 53.62(5) 9_666 9_666 ?
Br2 Ag1 Ag1 131.01(5) . 9_666 ?
Br2 Ag1 Ag1 131.01(5) 9_766 9_666 ?
Ag1 Br1 Ag1 72.77(11) 9_666 . ?
N1 C1 H1A 109.5 . . ?
N1 C1 H1B 109.5 . . ?
H1A C1 H1B 109.5 . . ?
N1 C1 H1C 109.5 . . ?
H1A C1 H1C 109.5 . . ?
H1B C1 H1C 109.5 . . ?
C2 N1 C2 111(3) . 2_665 ?
C2 N1 C1 111.2(10) . . ?
C2 N1 C1 111.2(10) 2_665 . ?
C2 N1 C1 111.2(10) . 2_665 ?
C2 N1 C1 111.2(10) 2_665 2_665 ?
C1 N1 C1 101(3) . 2_665 ?
Ag1 Br2 Ag1 82.03(10) . 9_766 ?
N1 C2 H2A 109.5 . . ?
N1 C2 H2B 109.5 . . ?
H2A C2 H2B 109.5 . . ?
N1 C2 H2C 109.5 . . ?
H2A C2 H2C 109.5 . . ?
H2B C2 H2C 109.5 . . ?

loop_
_geom_bond_atom_site_label_1
_geom_bond_atom_site_label_2
_geom_bond_distance
_geom_bond_site_symmetry_2
_geom_bond_publ_flag
Ag1 Br1 2.710(3) . ?
Ag1 Br1 2.710(3) 9_666 ?
Ag1 Br2 2.729(2) . ?
Ag1 Br2 2.729(2) 9_766 ?
Ag1 Ag1 3.215(4) 9_666 ?
Br1 Ag1 2.710(3) 9_666 ?
C1 N1 1.48(3) . ?
C1 H1A 0.9600 . ?
C1 H1B 0.9600 . ?
C1 H1C 0.9600 . ?
N1 C2 1.43(3) . ?
N1 C2 1.43(3) 2_665 ?
N1 C1 1.48(3) 2_665 ?
Br2 Ag1 2.729(2) 9_766 ?
C2 H2A 0.9600 . ?
C2 H2B 0.9600 . ?
C2 H2C 0.9600 . ?
